data_7060916
loop_
_publ_author_name
'Koz\'a\<cek, Pavel'
'Dost\'al, Libor'
'Hejda, Martin'
'Mikysek, Tom\'a\<s'
'R\%u\<zi\<cka, Ale\<s'
'Erben, Milan'

_publ_section_title
;
 Synthesis and properties of 1,2,3-diazapnictol-5-yl substituted
 ferrocenes
;
_journal_issue 38
_journal_name_full 'New Journal of Chemistry'
_journal_page_first 18171
_journal_page_last 18182
_journal_paper_doi 10.1039/D1NJ02666F
_journal_volume 45
_journal_year 2021
_chemical_formula_sum 'C15 H17 Fe N2 P'
_chemical_formula_weight 312.12
_space_group_crystal_system monoclinic
_space_group_IT_number 14
_space_group_name_Hall '-P 2yn'
_space_group_name_H-M_alt 'P 1 21/n 1'
_atom_sites_solution_hydrogens mixed
_audit_creation_method SHELXL-2014/7
_audit_update_record
;
2021-08-25 deposited with the CCDC.	2021-08-25 downloaded from the CCDC.
;
_cell_angle_alpha 90
_cell_angle_beta 90.660(2)
_cell_angle_gamma 90
_cell_formula_units_Z 4
_cell_length_a 7.3267(5)
_cell_length_b 10.2286(7)
_cell_length_c 18.5961(11)
_cell_measurement_reflns_used 31521
_cell_measurement_temperature 150(2)
_cell_measurement_theta_max 27.5
_cell_measurement_theta_min 1
_cell_volume 1393.53(16)
_computing_cell_refinement 'APEX3 v2016.9-0 (Bruker AXS)'
_computing_data_collection 'Bruker Instrument Service vV6.2.3'
_computing_data_reduction 'SAINT V8.37A (Bruker AXS Inc., 2015)'
_computing_molecular_graphics 'SHELXL-2017/1 (Sheldrick, 2017)'
_computing_publication_material 'Bruker SHELXTL'
_computing_structure_refinement 'SHELXL-2017/1 (Sheldrick, 2017)'
_computing_structure_solution 'XT, VERSION 2014/5'
_diffrn_ambient_temperature 150(2)
_diffrn_detector_area_resol_mean 10.4167
_diffrn_measured_fraction_theta_full 0.999
_diffrn_measured_fraction_theta_max 0.998
_diffrn_measurement_device_type 'Bruker D8 - Venture'
_diffrn_measurement_method '\f and \w scans to fill the Ewald sphere'
_diffrn_radiation_type MoK\a
_diffrn_radiation_wavelength 0.71073
_diffrn_reflns_av_R_equivalents 0.1080
_diffrn_reflns_av_unetI/netI 0.0463
_diffrn_reflns_Laue_measured_fraction_full 0.999
_diffrn_reflns_Laue_measured_fraction_max 0.998
_diffrn_reflns_limit_h_max 9
_diffrn_reflns_limit_h_min -9
_diffrn_reflns_limit_k_max 13
_diffrn_reflns_limit_k_min -13
_diffrn_reflns_limit_l_max 22
_diffrn_reflns_limit_l_min -24
_diffrn_reflns_number 31521
_diffrn_reflns_point_group_measured_fraction_full 0.999
_diffrn_reflns_point_group_measured_fraction_max 0.998
_diffrn_reflns_theta_full 25.242
_diffrn_reflns_theta_max 27.537
_diffrn_reflns_theta_min 2.272
_diffrn_source 'sealed X-ray tube'
_exptl_absorpt_coefficient_mu 1.183
_exptl_absorpt_correction_T_max 0.7456
_exptl_absorpt_correction_T_min 0.5165
_exptl_absorpt_correction_type multi-scan
_exptl_absorpt_process_details
;
SADABS-2016/2 - Bruker AXS area detector
scaling and absorption correction
;
_exptl_crystal_colour yellow
_exptl_crystal_density_diffrn 1.488
_exptl_crystal_description block
_exptl_crystal_F_000 648
_exptl_crystal_size_max 0.511
_exptl_crystal_size_mid 0.327
_exptl_crystal_size_min 0.150
_refine_diff_density_max 0.312
_refine_diff_density_min -0.444
_refine_diff_density_rms 0.067
_refine_ls_extinction_method none
_refine_ls_goodness_of_fit_ref 1.025
_refine_ls_hydrogen_treatment mixed
_refine_ls_matrix_type full
_refine_ls_number_parameters 178
_refine_ls_number_reflns 3219
_refine_ls_number_restraints 240
_refine_ls_restrained_S_all 1.018
_refine_ls_R_factor_all 0.0634
_refine_ls_R_factor_gt 0.0371
_refine_ls_shift/su_max 0.002
_refine_ls_shift/su_mean 0.000
_refine_ls_structure_factor_coef Fsqd
_refine_ls_weighting_details 'w=1/[\s^2^(Fo^2^)+(0.0256P)^2^+0.8244P] where P=(Fo^2^+2Fc^2^)/3'
_refine_ls_weighting_scheme calc
_refine_ls_wR_factor_gt 0.0667
_refine_ls_wR_factor_ref 0.0732
_reflns_Friedel_coverage 0.000
_reflns_number_gt 2451
_reflns_number_total 3219
_reflns_threshold_expression 'I > 2\s(I)'
_cod_data_source_file d1nj02666f2.cif
_cod_data_source_block me200606Fe1
_cod_depositor_comments 'Adding full bibliography for 7060916--7060926.cif.'
_cod_original_sg_symbol_H-M 'P 21/n'
_cod_database_code 7060916
_shelx_shelxl_version_number 2014/7
_shelx_space_group_comment
;
The symmetry employed for this shelxl refinement is uniquely defined
by the following loop, which should always be used as a source of
symmetry information in preference to the above space-group names.
They are only intended as comments.
;
_exptl_absorpt_special_details
;
The ratio of minimum to maximum
apparent transmission was 0.693
;

loop_
_space_group_symop_operation_xyz
'x, y, z'
'-x+1/2, y+1/2, -z+1/2'
'-x, -y, -z'
'x-1/2, -y-1/2, z-1/2'

loop_
_atom_site_label
_atom_site_type_symbol
_atom_site_fract_x
_atom_site_fract_y
_atom_site_fract_z
_atom_site_U_iso_or_equiv
_atom_site_adp_type
_atom_site_occupancy
_atom_site_site_symmetry_order
_atom_site_calc_flag
_atom_site_refinement_flags_posn
_atom_site_refinement_flags_adp
_atom_site_refinement_flags_occupancy
_atom_site_disorder_assembly
_atom_site_disorder_group
Fe1 Fe 0.53902(4) 0.18795(3) 0.62304(2) 0.02184(10) Uani 1 1 d . U . . .
H1 H -0.045(3) 0.617(2) 0.5125(13) 0.030(7) Uiso 1 1 d . . . . .
P1 P 0.06087(10) 0.77977(6) 0.58297(4) 0.03692(18) Uani 1 1 d . U . . .
N1 N 0.0301(3) 0.63699(18) 0.54227(11) 0.0264(4) Uani 1 1 d . U . . .
C1 C 0.3867(3) 0.3545(2) 0.60780(11) 0.0179(4) Uani 1 1 d . U . . .
N2 N 0.1405(2) 0.53621(16) 0.56184(9) 0.0219(4) Uani 1 1 d . U . . .
C2 C 0.2735(3) 0.2468(2) 0.62735(13) 0.0252(5) Uani 1 1 d . U . . .
H2 H 0.1940 0.2425 0.6707 0.030 Uiso 1 1 calc R U . . .
C3 C 0.2935(3) 0.1467(2) 0.57543(14) 0.0358(6) Uani 1 1 d . U . . .
H3 H 0.2304 0.0600 0.5757 0.043 Uiso 1 1 calc R U . . .
C4 C 0.4190(3) 0.1903(2) 0.52337(13) 0.0353(6) Uani 1 1 d . U . . .
H4 H 0.4601 0.1402 0.4803 0.042 Uiso 1 1 calc R U . . .
C6 C 0.3985(3) 0.4857(2) 0.64520(11) 0.0218(5) Uani 1 1 d . U . . .
C5 C 0.4769(3) 0.3181(2) 0.54342(11) 0.0250(5) Uani 1 1 d . U . . .
H5 H 0.5667 0.3730 0.5169 0.030 Uiso 1 1 calc R U . . .
C9 C 0.5892(3) 0.5459(2) 0.63540(13) 0.0351(6) Uani 1 1 d . U . . .
H9A H 0.6139 0.5554 0.5840 0.053 Uiso 1 1 calc R U . . .
H9B H 0.6814 0.4888 0.6575 0.053 Uiso 1 1 calc R U . . .
H9C H 0.5937 0.6320 0.6585 0.053 Uiso 1 1 calc R U . . .
C8 C 0.2340(4) 0.7099(2) 0.63151(13) 0.0332(6) Uani 1 1 d . U . . .
H8 H 0.3057 0.7542 0.6667 0.040 Uiso 1 1 calc R U . . .
C7 C 0.2563(3) 0.5782(2) 0.61257(11) 0.0210(4) Uani 1 1 d . U . . .
C10 C 0.3605(4) 0.4725(3) 0.72606(12) 0.0404(7) Uani 1 1 d . U . . .
H10A H 0.2361 0.4398 0.7328 0.061 Uiso 1 1 calc R U . . .
H10B H 0.3733 0.5581 0.7492 0.061 Uiso 1 1 calc R U . . .
H10C H 0.4479 0.4111 0.7477 0.061 Uiso 1 1 calc R U . . .
C11 C 0.7208(3) 0.2190(2) 0.70541(13) 0.0349(6) Uani 1 1 d . U . . .
H11 H 0.7273 0.2989 0.7363 0.042 Uiso 1 1 calc R U . . .
C12 C 0.6156(3) 0.1065(2) 0.71929(13) 0.0348(6) Uani 1 1 d . U . . .
H12 H 0.5354 0.0919 0.7617 0.042 Uiso 1 1 calc R U . . .
C13 C 0.6460(4) 0.0174(3) 0.66230(15) 0.0443(7) Uani 1 1 d . U . . .
H13 H 0.5897 -0.0712 0.6573 0.053 Uiso 1 1 calc R U . . .
C14 C 0.7666(4) 0.0755(3) 0.61353(15) 0.0510(8) Uani 1 1 d . U . . .
H14 H 0.8116 0.0350 0.5681 0.061 Uiso 1 1 calc R U . . .
C15 C 0.8135(3) 0.2004(3) 0.63966(15) 0.0458(7) Uani 1 1 d . U . . .
H15 H 0.8980 0.2640 0.6164 0.055 Uiso 1 1 calc R U . . .

loop_
_atom_site_aniso_label
_atom_site_aniso_U_11
_atom_site_aniso_U_22
_atom_site_aniso_U_33
_atom_site_aniso_U_23
_atom_site_aniso_U_13
_atom_site_aniso_U_12
Fe1 0.01479(16) 0.02508(17) 0.02550(16) 0.00050(14) -0.00561(11) 0.00663(13)
P1 0.0448(4) 0.0201(3) 0.0457(4) -0.0050(3) -0.0066(3) 0.0108(3)
N1 0.0241(11) 0.0203(9) 0.0345(11) 0.0002(8) -0.0072(9) 0.0074(8)
C1 0.0114(10) 0.0223(10) 0.0199(10) 0.0024(8) -0.0047(8) 0.0028(8)
N2 0.0208(9) 0.0178(9) 0.0270(9) 0.0010(7) -0.0037(7) 0.0051(7)
C2 0.0111(10) 0.0242(12) 0.0401(13) 0.0059(10) -0.0046(9) 0.0015(8)
C3 0.0290(13) 0.0221(12) 0.0557(16) -0.0029(11) -0.0245(12) 0.0017(10)
C4 0.0403(14) 0.0337(13) 0.0314(12) -0.0095(11) -0.0185(11) 0.0164(11)
C6 0.0252(12) 0.0219(11) 0.0183(10) -0.0006(8) -0.0050(9) 0.0015(9)
C5 0.0217(11) 0.0330(12) 0.0202(10) 0.0020(9) -0.0041(8) 0.0072(10)
C9 0.0309(13) 0.0305(13) 0.0433(14) 0.0044(11) -0.0204(11) -0.0071(10)
C8 0.0429(15) 0.0235(12) 0.0330(13) -0.0082(10) -0.0063(11) 0.0048(10)
C7 0.0246(12) 0.0198(10) 0.0185(10) -0.0004(8) 0.0000(8) 0.0015(9)
C10 0.0642(19) 0.0372(15) 0.0198(12) -0.0003(10) -0.0027(11) 0.0163(13)
C11 0.0246(13) 0.0395(14) 0.0402(14) 0.0045(11) -0.0180(11) 0.0040(10)
C12 0.0281(13) 0.0425(15) 0.0335(13) 0.0110(11) -0.0098(10) 0.0068(11)
C13 0.0476(16) 0.0312(14) 0.0534(16) 0.0049(12) -0.0253(13) 0.0156(12)
C14 0.0378(16) 0.070(2) 0.0446(16) -0.0007(14) -0.0082(13) 0.0388(14)
C15 0.0153(12) 0.070(2) 0.0515(16) 0.0179(14) -0.0069(11) 0.0088(12)

loop_
_atom_type_symbol
_atom_type_description
_atom_type_scat_dispersion_real
_atom_type_scat_dispersion_imag
_atom_type_scat_source
C C 0.0033 0.0016 'International Tables Vol C Tables 4.2.6.8 and 6.1.1.4'
H H 0.0000 0.0000 'International Tables Vol C Tables 4.2.6.8 and 6.1.1.4'
Fe Fe 0.3463 0.8444 'International Tables Vol C Tables 4.2.6.8 and 6.1.1.4'
N N 0.0061 0.0033 'International Tables Vol C Tables 4.2.6.8 and 6.1.1.4'
P P 0.1023 0.0942 'International Tables Vol C Tables 4.2.6.8 and 6.1.1.4'

loop_
_geom_angle_atom_site_label_1
_geom_angle_atom_site_label_2
_geom_angle_atom_site_label_3
_geom_angle
_geom_angle_site_symmetry_1
_geom_angle_site_symmetry_3
_geom_angle_publ_flag
C15 Fe1 C14 40.47(12) . . ?
C15 Fe1 C5 106.35(10) . . ?
C14 Fe1 C5 118.83(11) . . ?
C15 Fe1 C2 156.53(11) . . ?
C14 Fe1 C2 162.44(12) . . ?
C5 Fe1 C2 68.32(9) . . ?
C15 Fe1 C3 160.70(12) . . ?
C14 Fe1 C3 124.39(12) . . ?
C5 Fe1 C3 68.37(10) . . ?
C2 Fe1 C3 40.62(9) . . ?
C15 Fe1 C4 123.47(11) . . ?
C14 Fe1 C4 105.82(11) . . ?
C5 Fe1 C4 40.79(9) . . ?
C2 Fe1 C4 68.35(10) . . ?
C3 Fe1 C4 40.56(11) . . ?
C15 Fe1 C11 40.71(11) . . ?
C14 Fe1 C11 67.99(11) . . ?
C5 Fe1 C11 125.54(10) . . ?
C2 Fe1 C11 122.60(10) . . ?
C3 Fe1 C11 157.15(11) . . ?
C4 Fe1 C11 161.57(11) . . ?
C15 Fe1 C13 67.97(12) . . ?
C14 Fe1 C13 40.32(12) . . ?
C5 Fe1 C13 153.94(10) . . ?
C2 Fe1 C13 126.87(11) . . ?
C3 Fe1 C13 108.13(10) . . ?
C4 Fe1 C13 119.59(10) . . ?
C11 Fe1 C13 67.71(10) . . ?
C15 Fe1 C12 68.43(11) . . ?
C14 Fe1 C12 68.25(11) . . ?
C5 Fe1 C12 163.26(10) . . ?
C2 Fe1 C12 109.74(10) . . ?
C3 Fe1 C12 121.78(11) . . ?
C4 Fe1 C12 155.39(10) . . ?
C11 Fe1 C12 40.35(10) . . ?
C13 Fe1 C12 40.53(10) . . ?
C15 Fe1 C1 120.23(11) . . ?
C14 Fe1 C1 154.29(12) . . ?
C5 Fe1 C1 40.70(8) . . ?
C2 Fe1 C1 40.85(8) . . ?
C3 Fe1 C1 68.69(8) . . ?
C4 Fe1 C1 68.73(9) . . ?
C11 Fe1 C1 108.85(9) . . ?
C13 Fe1 C1 164.25(11) . . ?
C12 Fe1 C1 126.96(9) . . ?
N1 P1 C8 88.21(10) . . ?
N2 N1 P1 117.94(15) . . ?
N2 N1 H1 113.1(18) . . ?
P1 N1 H1 128.9(18) . . ?
C5 C1 C2 106.80(19) . . ?
C5 C1 C6 126.41(19) . . ?
C2 C1 C6 126.65(19) . . ?
C5 C1 Fe1 69.06(12) . . ?
C2 C1 Fe1 69.00(12) . . ?
C6 C1 Fe1 130.07(13) . . ?
C7 N2 N1 108.53(17) . . ?
C3 C2 C1 108.6(2) . . ?
C3 C2 Fe1 69.72(13) . . ?
C1 C2 Fe1 70.15(12) . . ?
C3 C2 H2 125.7 . . ?
C1 C2 H2 125.7 . . ?
Fe1 C2 H2 125.7 . . ?
C4 C3 C2 108.2(2) . . ?
C4 C3 Fe1 69.82(13) . . ?
C2 C3 Fe1 69.65(12) . . ?
C4 C3 H3 125.9 . . ?
C2 C3 H3 125.9 . . ?
Fe1 C3 H3 125.9 . . ?
C3 C4 C5 107.7(2) . . ?
C3 C4 Fe1 69.62(13) . . ?
C5 C4 Fe1 69.46(12) . . ?
C3 C4 H4 126.1 . . ?
C5 C4 H4 126.1 . . ?
Fe1 C4 H4 126.1 . . ?
C1 C6 C7 109.37(16) . . ?
C1 C6 C10 111.19(18) . . ?
C7 C6 C10 108.21(18) . . ?
C1 C6 C9 110.34(18) . . ?
C7 C6 C9 108.69(18) . . ?
C10 C6 C9 108.98(19) . . ?
C4 C5 C1 108.7(2) . . ?
C4 C5 Fe1 69.75(13) . . ?
C1 C5 Fe1 70.23(12) . . ?
C4 C5 H5 125.6 . . ?
C1 C5 H5 125.6 . . ?
Fe1 C5 H5 125.6 . . ?
C6 C9 H9A 109.5 . . ?
C6 C9 H9B 109.5 . . ?
H9A C9 H9B 109.5 . . ?
C6 C9 H9C 109.5 . . ?
H9A C9 H9C 109.5 . . ?
H9B C9 H9C 109.5 . . ?
C7 C8 P1 110.98(17) . . ?
C7 C8 H8 124.5 . . ?
P1 C8 H8 124.5 . . ?
N2 C7 C8 114.34(19) . . ?
N2 C7 C6 120.48(18) . . ?
C8 C7 C6 125.19(19) . . ?
C6 C10 H10A 109.5 . . ?
C6 C10 H10B 109.5 . . ?
H10A C10 H10B 109.5 . . ?
C6 C10 H10C 109.5 . . ?
H10A C10 H10C 109.5 . . ?
H10B C10 H10C 109.5 . . ?
C12 C11 C15 108.5(2) . . ?
C12 C11 Fe1 69.98(13) . . ?
C15 C11 Fe1 69.35(14) . . ?
C12 C11 H11 125.8 . . ?
C15 C11 H11 125.8 . . ?
Fe1 C11 H11 125.8 . . ?
C11 C12 C13 107.3(2) . . ?
C11 C12 Fe1 69.67(13) . . ?
C13 C12 Fe1 69.61(13) . . ?
C11 C12 H12 126.4 . . ?
C13 C12 H12 126.4 . . ?
Fe1 C12 H12 126.4 . . ?
C14 C13 C12 108.4(3) . . ?
C14 C13 Fe1 69.52(14) . . ?
C12 C13 Fe1 69.86(13) . . ?
C14 C13 H13 125.8 . . ?
C12 C13 H13 125.8 . . ?
Fe1 C13 H13 125.8 . . ?
C13 C14 C15 108.3(3) . . ?
C13 C14 Fe1 70.16(15) . . ?
C15 C14 Fe1 69.76(14) . . ?
C13 C14 H14 125.9 . . ?
C15 C14 H14 125.9 . . ?
Fe1 C14 H14 125.9 . . ?
C14 C15 C11 107.6(3) . . ?
C14 C15 Fe1 69.77(15) . . ?
C11 C15 Fe1 69.93(13) . . ?
C14 C15 H15 126.2 . . ?
C11 C15 H15 126.2 . . ?
Fe1 C15 H15 126.2 . . ?

loop_
_geom_bond_atom_site_label_1
_geom_bond_atom_site_label_2
_geom_bond_distance
_geom_bond_site_symmetry_2
_geom_bond_publ_flag
Fe1 C15 2.035(2) . ?
Fe1 C14 2.035(2) . ?
Fe1 C5 2.039(2) . ?
Fe1 C2 2.039(2) . ?
Fe1 C3 2.040(2) . ?
Fe1 C4 2.043(2) . ?
Fe1 C11 2.043(2) . ?
Fe1 C13 2.043(2) . ?
Fe1 C12 2.047(2) . ?
Fe1 C1 2.054(2) . ?
P1 N1 1.659(2) . ?
P1 C8 1.705(2) . ?
N1 N2 1.358(2) . ?
N1 H1 0.80(2) . ?
C1 C5 1.424(3) . ?
C1 C2 1.429(3) . ?
C1 C6 1.514(3) . ?
N2 C7 1.333(3) . ?
C2 C3 1.416(3) . ?
C2 H2 1.0000 . ?
C3 C4 1.415(4) . ?
C3 H3 1.0000 . ?
C4 C5 1.422(3) . ?
C4 H4 1.0000 . ?
C6 C7 1.528(3) . ?
C6 C10 1.538(3) . ?
C6 C9 1.540(3) . ?
C5 H5 1.0000 . ?
C9 H9A 0.9800 . ?
C9 H9B 0.9800 . ?
C9 H9C 0.9800 . ?
C8 C7 1.402(3) . ?
C8 H8 0.9500 . ?
C10 H10A 0.9800 . ?
C10 H10B 0.9800 . ?
C10 H10C 0.9800 . ?
C11 C12 1.410(3) . ?
C11 C15 1.418(4) . ?
C11 H11 1.0000 . ?
C12 C13 1.417(4) . ?
C12 H12 1.0000 . ?
C13 C14 1.406(4) . ?
C13 H13 1.0000 . ?
C14 C15 1.408(4) . ?
C14 H14 1.0000 . ?
C15 H15 1.0000 . ?

loop_
_geom_hbond_atom_site_label_D
_geom_hbond_atom_site_label_H
_geom_hbond_atom_site_label_A
_geom_hbond_distance_DH
_geom_hbond_distance_HA
_geom_hbond_distance_DA
_geom_hbond_angle_DHA
_geom_hbond_site_symmetry_A
N1 H1 N2 0.80(2) 2.20(2) 2.897(3) 146(2) 3_566
